data_1527921
loop_
_publ_author_name
'Pauling, L.'
'Keaveny, I.'
'Robinson, A.B.'

_publ_section_title
;
 The crystal structure of alpha-fluorine
;
_journal_name_full 'Journal of Solid State Chemistry'
_journal_page_first 225
_journal_page_last 227
_journal_volume 2
_journal_year 1970
_chemical_formula_sum F2
_space_group_IT_number 15
_symmetry_space_group_name_Hall '-C 2yc'
_symmetry_space_group_name_H-M 'C 1 2/c 1'
_cell_angle_alpha 90
_cell_angle_beta 90
_cell_angle_gamma 90
_cell_formula_units_Z 4
_cell_length_a 5.5
_cell_length_b 3.28
_cell_length_c 7.28
_cell_volume 131.331
_citation_journal_id_ASTM JSSCBI
_cod_data_source_file Pauling_JSSCBI_1970_1947.cif
_cod_data_source_block F2
_cod_original_cell_volume 131.3312
_cod_database_code 1527921

loop_
_symmetry_equiv_pos_as_xyz
x,y,z
-x,y,-z+1/2
-x,-y,-z
x,-y,z-1/2
x+1/2,y+1/2,z
-x+1/2,y+1/2,-z+1/2
-x+1/2,-y+1/2,-z
x+1/2,-y+1/2,z-1/2

loop_
_atom_site_label
_atom_site_type_symbol
_atom_site_fract_x
_atom_site_fract_y
_atom_site_fract_z
_atom_site_occupancy
_atom_site_U_iso_or_equiv
F1 F 0.285 0.317 0.0997 1 0.0
